data_7030915
loop_
_publ_author_name
'Bel\'io, Ursula'
'Fuertes, Sara'
'Mart\'in, Antonio'

_publ_section_title
;
 Preparation of Pt-Tl clusters showing new geometries. X-ray, NMR and
 luminescence studies.
;
_journal_issue 28
_journal_name_full 'Dalton transactions (Cambridge, England : 2003)'
_journal_page_first 10828
_journal_page_last 10843
_journal_paper_doi 10.1039/c4dt00536h
_journal_volume 43
_journal_year 2014
_chemical_formula_sum 'C75 H81 F18 N6 P3 Pt3 Tl3'
_chemical_formula_weight 2699.75
_chemical_name_systematic
; 
 ? 
;
_space_group_IT_number 15
_symmetry_cell_setting monoclinic
_symmetry_space_group_name_Hall '-C 2yc'
_symmetry_space_group_name_H-M 'C 1 2/c 1'
_atom_sites_solution_hydrogens geom
_atom_sites_solution_primary direct
_atom_sites_solution_secondary difmap
_audit_creation_method SHELXL-97
_cell_angle_alpha 90.00
_cell_angle_beta 107.2750(18)
_cell_angle_gamma 90.00
_cell_formula_units_Z 8
_cell_length_a 31.2557(7)
_cell_length_b 22.8837(3)
_cell_length_c 24.1734(3)
_cell_measurement_reflns_used 40876
_cell_measurement_temperature 100(2)
_cell_measurement_theta_max 29.6020
_cell_measurement_theta_min 4.1730
_cell_volume 16510.0(5)
_computing_cell_refinement
;
CrysAlisPro, Agilent Technologies,
Version 1.171.36.28 (release 01-02-2013 CrysAlis171 .NET)
(compiled Feb  1 2013,16:14:44)
;
_computing_data_collection
;
CrysAlisPro, Agilent Technologies,
Version 1.171.36.28 (release 01-02-2013 CrysAlis171 .NET)
(compiled Feb  1 2013,16:14:44)
;
_computing_data_reduction
;
CrysAlisPro, Agilent Technologies,
Version 1.171.36.28 (release 01-02-2013 CrysAlis171 .NET)
(compiled Feb  1 2013,16:14:44)
;
_computing_structure_refinement 'SHELXL-97 (Sheldrick, 1997)'
_computing_structure_solution 'SHELXS-97 (Sheldrick, 1990)'
_diffrn_ambient_temperature 100(2)
_diffrn_detector_area_resol_mean 16.0655
_diffrn_measured_fraction_theta_full 0.995
_diffrn_measured_fraction_theta_max 0.995
_diffrn_measurement_details
;
  1 omega  -20.00   10.00   1.0000  115.0000
omega____ theta____ kappa____ phi______ frames
    -      -22.1803  -99.0000   90.0000 30

  2 omega  -89.00   45.00   1.0000  115.0000
omega____ theta____ kappa____ phi______ frames
    -      -22.1803   19.0000   90.0000 134

  3 omega   -7.00   19.00   1.0000  115.0000
omega____ theta____ kappa____ phi______ frames
    -      -22.1803  -99.0000  -60.0000 26

  4 omega   34.00   76.00   1.0000  115.0000
omega____ theta____ kappa____ phi______ frames
    -       24.2116  179.0000 -120.0000 42

  5 omega  -54.00   51.00   1.0000  115.0000
omega____ theta____ kappa____ phi______ frames
    -      -22.1803   37.0000  -90.0000 105

  6 omega  -12.00   45.00   1.0000  115.0000
omega____ theta____ kappa____ phi______ frames
    -       24.2116   84.0000 -154.0000 57

  7 omega   -8.00   98.00   1.0000  115.0000
omega____ theta____ kappa____ phi______ frames
    -       24.2116   37.0000  120.0000 106

  8 omega   32.00   75.00   1.0000  115.0000
omega____ theta____ kappa____ phi______ frames
    -       24.2116 -179.0000 -150.0000 43

  9 omega    1.00   95.00   1.0000  115.0000
omega____ theta____ kappa____ phi______ frames
    -       24.2116   57.0000  -30.0000 94

;
_diffrn_measurement_device_type 'Xcalibur, Sapphire3'
_diffrn_measurement_method '\w scans'
_diffrn_orient_matrix_UB_11 0.0172649000
_diffrn_orient_matrix_UB_12 -0.0210716000
_diffrn_orient_matrix_UB_13 0.0095686000
_diffrn_orient_matrix_UB_21 -0.0118809000
_diffrn_orient_matrix_UB_22 -0.0192826000
_diffrn_orient_matrix_UB_23 -0.0222209000
_diffrn_orient_matrix_UB_31 0.0112052000
_diffrn_orient_matrix_UB_32 0.0120229000
_diffrn_orient_matrix_UB_33 -0.0189528000
_diffrn_radiation_monochromator graphite
_diffrn_radiation_source 'fine-focus sealed tube'
_diffrn_radiation_type MoK\a
_diffrn_radiation_wavelength 0.71073
_diffrn_reflns_av_R_equivalents 0.0421
_diffrn_reflns_av_sigmaI/netI 0.0283
_diffrn_reflns_limit_h_max 37
_diffrn_reflns_limit_h_min -37
_diffrn_reflns_limit_k_max 27
_diffrn_reflns_limit_k_min -27
_diffrn_reflns_limit_l_max 29
_diffrn_reflns_limit_l_min -29
_diffrn_reflns_number 83127
_diffrn_reflns_theta_full 25.00
_diffrn_reflns_theta_max 25.50
_diffrn_reflns_theta_min 4.15
_exptl_absorpt_coefficient_mu 11.042
_exptl_absorpt_correction_T_max 0.3763
_exptl_absorpt_correction_T_min 0.2051
_exptl_absorpt_correction_type multi-scan
_exptl_absorpt_process_details
; 

CrysAlisPro, Agilent Technologies,
Version 1.171.36.28 (release 01-02-2013 CrysAlis171 .NET)
(compiled Feb  1 2013,16:14:44)
Empirical absorption correction using spherical harmonics,
 implemented in SCALE3 ABSPACK scaling algorithm.
;
_exptl_crystal_colour orange
_exptl_crystal_density_diffrn 2.172
_exptl_crystal_density_method 'not measured'
_exptl_crystal_description prismatic
_exptl_crystal_F_000 10056
_exptl_crystal_size_max 0.21
_exptl_crystal_size_mid 0.14
_exptl_crystal_size_min 0.11
_refine_diff_density_max 2.900
_refine_diff_density_min -1.102
_refine_diff_density_rms 0.166
_refine_ls_extinction_method none
_refine_ls_goodness_of_fit_ref 1.074
_refine_ls_hydrogen_treatment constr
_refine_ls_matrix_type full
_refine_ls_number_parameters 995
_refine_ls_number_reflns 15322
_refine_ls_number_restraints 69
_refine_ls_restrained_S_all 1.073
_refine_ls_R_factor_all 0.0373
_refine_ls_R_factor_gt 0.0293
_refine_ls_shift/su_max 0.003
_refine_ls_shift/su_mean 0.000
_refine_ls_structure_factor_coef Fsqd
_refine_ls_weighting_details 'calc w=1/[\s^2^(Fo^2^)+(0.0279P)^2^+228.9390P] where P=(Fo^2^+2Fc^2^)/3'
_refine_ls_weighting_scheme calc
_refine_ls_wR_factor_gt 0.0686
_refine_ls_wR_factor_ref 0.0725
_reflns_number_gt 13409
_reflns_number_total 15322
_reflns_threshold_expression >2sigma(I)
_cod_data_source_file c4dt00536h2.cif
_cod_data_source_block 4
_cod_depositor_comments 'Adding full bibliography for 7030913--7030915.cif.'
_cod_database_code 7030915

loop_
_symmetry_equiv_pos_as_xyz
'x, y, z'
'-x, y, -z+1/2'
'x+1/2, y+1/2, z'
'-x+1/2, y+1/2, -z+1/2'
'-x, -y, -z'
'x, -y, z-1/2'
'-x+1/2, -y+1/2, -z'
'x+1/2, -y+1/2, z-1/2'

loop_
_atom_site_label
_atom_site_type_symbol
_atom_site_fract_x
_atom_site_fract_y
_atom_site_fract_z
_atom_site_U_iso_or_equiv
_atom_site_adp_type
_atom_site_occupancy
_atom_site_symmetry_multiplicity
_atom_site_calc_flag
_atom_site_refinement_flags
_atom_site_disorder_assembly
_atom_site_disorder_group
Pt1 Pt 0.945125(8) 0.522041(10) 0.239493(10) 0.01682(6) Uani 1 1 d . . .
Tl1 Tl 0.849633(8) 0.486052(11) 0.224920(11) 0.02206(6) Uani 1 1 d . . .
N1 N 0.95779(17) 0.5555(2) 0.3186(2) 0.0178(11) Uani 1 1 d . . .
N2 N 0.91861(19) 0.4774(3) 0.1150(2) 0.0296(14) Uani 1 1 d . . .
C1 C 0.9404(2) 0.6093(3) 0.2186(3) 0.0185(13) Uani 1 1 d . . .
C2 C 0.9290(2) 0.6380(3) 0.1652(3) 0.0246(14) Uani 1 1 d . . .
H2 H 0.9212 0.6154 0.1306 0.029 Uiso 1 1 calc R . .
C3 C 0.9288(2) 0.6988(3) 0.1613(3) 0.0311(17) Uani 1 1 d . . .
H3 H 0.9211 0.7171 0.1243 0.037 Uiso 1 1 calc R . .
C4 C 0.9398(2) 0.7326(3) 0.2109(3) 0.0305(17) Uani 1 1 d . . .
H4 H 0.9395 0.7740 0.2080 0.037 Uiso 1 1 calc R . .
C5 C 0.9511(2) 0.7062(3) 0.2648(3) 0.0260(15) Uani 1 1 d . . .
H5 H 0.9586 0.7295 0.2988 0.031 Uiso 1 1 calc R . .
C6 C 0.9517(2) 0.6454(3) 0.2693(3) 0.0183(13) Uani 1 1 d . . .
C7 C 0.9620(2) 0.6143(3) 0.3245(3) 0.0183(13) Uani 1 1 d . . .
C8 C 0.9744(2) 0.6387(3) 0.3793(3) 0.0233(14) Uani 1 1 d . . .
H8 H 0.9789 0.6796 0.3845 0.028 Uiso 1 1 calc R . .
C9 C 0.9800(2) 0.6018(3) 0.4266(3) 0.0287(16) Uani 1 1 d . . .
H9 H 0.9886 0.6177 0.4646 0.034 Uiso 1 1 calc R . .
C10 C 0.9733(2) 0.5429(3) 0.4193(3) 0.0282(16) Uani 1 1 d . . .
H10 H 0.9761 0.5183 0.4518 0.034 Uiso 1 1 calc R . .
C11 C 0.9624(2) 0.5194(3) 0.3636(3) 0.0197(13) Uani 1 1 d . . .
C12 C 0.9561(2) 0.4576(3) 0.3466(3) 0.0252(15) Uani 1 1 d . . .
C13 C 0.9508(2) 0.4457(3) 0.2874(3) 0.0241(14) Uani 1 1 d . . .
C14 C 0.9469(2) 0.3862(3) 0.2710(4) 0.0356(18) Uani 1 1 d . . .
H14 H 0.9435 0.3762 0.2318 0.043 Uiso 1 1 calc R . .
C15 C 0.9479(3) 0.3424(3) 0.3104(4) 0.043(2) Uani 1 1 d . . .
H15 H 0.9463 0.3027 0.2983 0.051 Uiso 1 1 calc R . .
C16 C 0.9510(3) 0.3554(4) 0.3668(4) 0.044(2) Uani 1 1 d . . .
H16 H 0.9502 0.3249 0.3932 0.053 Uiso 1 1 calc R . .
C17 C 0.9553(2) 0.4124(3) 0.3854(3) 0.0355(18) Uani 1 1 d . . .
H17 H 0.9578 0.4212 0.4246 0.043 Uiso 1 1 calc R . .
C18 C 0.9308(2) 0.4930(3) 0.1619(3) 0.0257(15) Uani 1 1 d . . .
C19 C 0.8980(2) 0.4624(4) 0.0538(3) 0.0312(17) Uani 1 1 d . . .
C20 C 0.9265(3) 0.4152(4) 0.0387(3) 0.0392(19) Uani 1 1 d . . .
H20A H 0.9260 0.3803 0.0620 0.059 Uiso 1 1 calc R . .
H20B H 0.9574 0.4293 0.0469 0.059 Uiso 1 1 calc R . .
H20C H 0.9146 0.4056 -0.0025 0.059 Uiso 1 1 calc R . .
C21 C 0.8506(3) 0.4426(4) 0.0475(4) 0.044(2) Uani 1 1 d . . .
H21A H 0.8513 0.4075 0.0709 0.065 Uiso 1 1 calc R . .
H21B H 0.8353 0.4339 0.0068 0.065 Uiso 1 1 calc R . .
H21C H 0.8345 0.4738 0.0608 0.065 Uiso 1 1 calc R . .
C22 C 0.8980(3) 0.5177(4) 0.0182(4) 0.048(2) Uani 1 1 d . . .
H22A H 0.9289 0.5299 0.0231 0.072 Uiso 1 1 calc R . .
H22B H 0.8820 0.5489 0.0316 0.072 Uiso 1 1 calc R . .
H22C H 0.8830 0.5097 -0.0228 0.072 Uiso 1 1 calc R . .
Pt2 Pt 0.700634(8) 0.455770(11) 0.228326(10) 0.01876(6) Uani 1 1 d . . .
Tl2 Tl 0.715077(9) 0.587542(11) 0.228538(11) 0.02297(6) Uani 1 1 d . . .
N3 N 0.73689(19) 0.4424(2) 0.3108(2) 0.0216(12) Uani 1 1 d . . .
N4 N 0.64221(19) 0.4854(2) 0.1059(2) 0.0238(12) Uani 1 1 d . . .
C23 C 0.6579(2) 0.4938(3) 0.2691(3) 0.0242(15) Uani 1 1 d . . .
C24 C 0.6165(2) 0.5191(3) 0.2485(3) 0.0265(15) Uani 1 1 d . . .
H24 H 0.6030 0.5212 0.2078 0.032 Uiso 1 1 calc R . .
C25 C 0.5935(3) 0.5417(3) 0.2844(3) 0.0366(18) Uani 1 1 d . . .
H25 H 0.5646 0.5582 0.2682 0.044 Uiso 1 1 calc R . .
C26 C 0.6124(3) 0.5403(3) 0.3437(3) 0.0338(17) Uani 1 1 d . . .
H26 H 0.5967 0.5561 0.3683 0.041 Uiso 1 1 calc R . .
C27 C 0.6543(3) 0.5161(3) 0.3670(3) 0.0326(17) Uani 1 1 d . . .
H27 H 0.6677 0.5161 0.4078 0.039 Uiso 1 1 calc R . .
C28 C 0.6769(2) 0.4916(3) 0.3307(3) 0.0244(15) Uani 1 1 d . . .
C29 C 0.7209(2) 0.4628(3) 0.3529(3) 0.0238(15) Uani 1 1 d . . .
C30 C 0.7456(3) 0.4541(3) 0.4104(3) 0.0268(16) Uani 1 1 d . . .
H30 H 0.7346 0.4672 0.4410 0.032 Uiso 1 1 calc R . .
C31 C 0.7862(3) 0.4260(3) 0.4222(3) 0.0279(16) Uani 1 1 d . . .
H31 H 0.8036 0.4201 0.4613 0.033 Uiso 1 1 calc R . .
C32 C 0.8020(2) 0.4064(3) 0.3781(3) 0.0274(16) Uani 1 1 d . . .
H32 H 0.8303 0.3875 0.3867 0.033 Uiso 1 1 calc R . .
C33 C 0.7763(2) 0.4143(3) 0.3211(3) 0.0203(13) Uani 1 1 d . . .
C34 C 0.7864(2) 0.3960(3) 0.2682(3) 0.0215(14) Uani 1 1 d . . .
C35 C 0.7545(2) 0.4119(3) 0.2146(3) 0.0228(14) Uani 1 1 d . . .
C36 C 0.7638(2) 0.3955(3) 0.1645(3) 0.0251(15) Uani 1 1 d . . .
H36 H 0.7438 0.4068 0.1281 0.030 Uiso 1 1 calc R . .
C37 C 0.8016(2) 0.3628(3) 0.1657(3) 0.0292(16) Uani 1 1 d . . .
H37 H 0.8063 0.3503 0.1304 0.035 Uiso 1 1 calc R . .
C38 C 0.8330(2) 0.3483(3) 0.2186(3) 0.0262(15) Uani 1 1 d . . .
H38 H 0.8594 0.3274 0.2194 0.031 Uiso 1 1 calc R . .
C39 C 0.8251(2) 0.3647(3) 0.2693(3) 0.0251(15) Uani 1 1 d . . .
H39 H 0.8461 0.3547 0.3053 0.030 Uiso 1 1 calc R . .
C40 C 0.6650(2) 0.4718(3) 0.1511(3) 0.0230(14) Uani 1 1 d . . .
C41 C 0.6128(3) 0.5117(3) 0.0532(3) 0.0320(17) Uani 1 1 d . . .
C42 C 0.6335(3) 0.5004(4) 0.0050(3) 0.0382(18) Uani 1 1 d . . .
H42A H 0.6335 0.4582 -0.0024 0.057 Uiso 1 1 calc R . .
H42B H 0.6643 0.5150 0.0164 0.057 Uiso 1 1 calc R . .
H42C H 0.6160 0.5205 -0.0303 0.057 Uiso 1 1 calc R . .
C43 C 0.5671(3) 0.4831(4) 0.0411(4) 0.051(2) Uani 1 1 d . . .
H43A H 0.5695 0.4415 0.0330 0.077 Uiso 1 1 calc R . .
H43B H 0.5460 0.5019 0.0075 0.077 Uiso 1 1 calc R . .
H43C H 0.5563 0.4875 0.0750 0.077 Uiso 1 1 calc R . .
C44 C 0.6119(3) 0.5769(4) 0.0649(4) 0.050(2) Uani 1 1 d . . .
H44A H 0.6422 0.5929 0.0727 0.075 Uiso 1 1 calc R . .
H44B H 0.6011 0.5834 0.0986 0.075 Uiso 1 1 calc R . .
H44C H 0.5918 0.5964 0.0309 0.075 Uiso 1 1 calc R . .
Pt3 Pt 0.772398(8) 0.769879(10) 0.225932(10) 0.01619(6) Uani 1 1 d . . .
Tl3 Tl 0.843495(8) 0.684265(10) 0.213183(11) 0.02095(6) Uani 1 1 d . . .
N5 N 0.73307(18) 0.7634(2) 0.1443(2) 0.0197(11) Uani 1 1 d . . .
N6 N 0.83245(19) 0.7826(2) 0.3508(2) 0.0240(12) Uani 1 1 d . . .
C45 C 0.8132(2) 0.8110(3) 0.1838(3) 0.0238(14) Uani 1 1 d . . .
C46 C 0.8541(2) 0.8393(3) 0.2049(3) 0.0251(15) Uani 1 1 d . . .
H46 H 0.8676 0.8421 0.2455 0.030 Uiso 1 1 calc R . .
C47 C 0.8757(2) 0.8638(3) 0.1674(3) 0.0322(17) Uani 1 1 d . . .
H47 H 0.9034 0.8835 0.1828 0.039 Uiso 1 1 calc R . .
C48 C 0.8571(3) 0.8594(3) 0.1085(3) 0.0351(18) Uani 1 1 d . . .
H48 H 0.8726 0.8745 0.0834 0.042 Uiso 1 1 calc R . .
C49 C 0.8155(3) 0.8330(3) 0.0856(3) 0.0319(17) Uani 1 1 d . . .
H49 H 0.8020 0.8313 0.0448 0.038 Uiso 1 1 calc R . .
C50 C 0.7939(2) 0.8091(3) 0.1226(3) 0.0239(14) Uani 1 1 d . . .
C51 C 0.7484(2) 0.7843(3) 0.1014(3) 0.0231(14) Uani 1 1 d . . .
C52 C 0.7206(3) 0.7825(3) 0.0449(3) 0.0303(16) Uani 1 1 d . . .
H52 H 0.7307 0.7963 0.0139 0.036 Uiso 1 1 calc R . .
C53 C 0.6778(3) 0.7602(3) 0.0343(3) 0.0342(18) Uani 1 1 d . . .
H53 H 0.6585 0.7591 -0.0043 0.041 Uiso 1 1 calc R . .
C54 C 0.6624(2) 0.7394(3) 0.0792(3) 0.0276(15) Uani 1 1 d . . .
H54 H 0.6329 0.7245 0.0717 0.033 Uiso 1 1 calc R . .
C55 C 0.6915(2) 0.7410(3) 0.1350(3) 0.0195(13) Uani 1 1 d . . .
C56 C 0.6826(2) 0.7216(3) 0.1887(3) 0.0209(14) Uani 1 1 d . . .
C57 C 0.7179(2) 0.7289(3) 0.2404(3) 0.0194(13) Uani 1 1 d . . .
C58 C 0.7099(2) 0.7103(3) 0.2916(3) 0.0203(13) Uani 1 1 d . . .
H58 H 0.7328 0.7149 0.3273 0.024 Uiso 1 1 calc R . .
C59 C 0.6697(2) 0.6856(3) 0.2916(3) 0.0300(16) Uani 1 1 d . . .
H59 H 0.6654 0.6728 0.3270 0.036 Uiso 1 1 calc R . .
C60 C 0.6354(2) 0.6792(3) 0.2402(3) 0.0283(15) Uani 1 1 d . . .
H60 H 0.6078 0.6617 0.2403 0.034 Uiso 1 1 calc R . .
C61 C 0.6413(2) 0.6985(3) 0.1888(3) 0.0267(15) Uani 1 1 d . . .
H61 H 0.6175 0.6960 0.1537 0.032 Uiso 1 1 calc R . .
C62 C 0.8089(2) 0.7782(3) 0.3035(3) 0.0207(14) Uani 1 1 d . . .
C63 C 0.8661(2) 0.7913(3) 0.4068(3) 0.0289(16) Uani 1 1 d . . .
C64 C 0.8451(3) 0.8293(4) 0.4434(3) 0.0391(19) Uani 1 1 d . . .
H64A H 0.8370 0.8673 0.4245 0.059 Uiso 1 1 calc R . .
H64B H 0.8667 0.8350 0.4818 0.059 Uiso 1 1 calc R . .
H64C H 0.8182 0.8101 0.4475 0.059 Uiso 1 1 calc R . .
C65 C 0.9052(3) 0.8226(4) 0.3947(4) 0.045(2) Uani 1 1 d . . .
H65A H 0.8952 0.8607 0.3770 0.067 Uiso 1 1 calc R . .
H65B H 0.9165 0.7991 0.3681 0.067 Uiso 1 1 calc R . .
H65C H 0.9292 0.8283 0.4311 0.067 Uiso 1 1 calc R . .
C66 C 0.8797(3) 0.7323(3) 0.4341(4) 0.045(2) Uani 1 1 d . . .
H66A H 0.8539 0.7136 0.4419 0.067 Uiso 1 1 calc R . .
H66B H 0.9038 0.7372 0.4705 0.067 Uiso 1 1 calc R . .
H66C H 0.8904 0.7078 0.4076 0.067 Uiso 1 1 calc R . .
P1 P 0.76606(6) 0.58809(8) 0.09252(7) 0.0269(4) Uani 1 1 d D . .
F1 F 0.7901(6) 0.6293(7) 0.0588(5) 0.064(4) Uani 0.50 1 d P A 1
F2 F 0.7421(7) 0.5445(6) 0.1260(6) 0.049(3) Uani 0.50 1 d P B 1
F3 F 0.7190(7) 0.6054(13) 0.0500(12) 0.073(3) Uani 0.50 1 d P A 1
F4 F 0.8142(6) 0.5709(12) 0.1349(11) 0.049(2) Uani 0.50 1 d P A 1
F5 F 0.7622(8) 0.6395(6) 0.1346(7) 0.043(3) Uani 0.50 1 d P A 1
F6 F 0.7669(5) 0.5328(5) 0.0506(6) 0.054(3) Uani 0.50 1 d P C 1
F1' F 0.7920(11) 0.6449(10) 0.0799(10) 0.064(4) Uani 0.30 1 d PD D 2
F2' F 0.7417(12) 0.5347(10) 0.1091(11) 0.049(3) Uani 0.30 1 d PD A 2
F3' F 0.7212(10) 0.6116(19) 0.0488(18) 0.073(3) Uani 0.30 1 d PD A 2
F4' F 0.8120(10) 0.5677(19) 0.1376(17) 0.049(2) Uani 0.30 1 d PD A 2
F5' F 0.7580(14) 0.6267(10) 0.1444(12) 0.043(3) Uani 0.30 1 d PD E 2
F6' F 0.7789(9) 0.5526(9) 0.0445(10) 0.054(3) Uani 0.30 1 d PD A 2
F1" F 0.7863(8) 0.5828(11) 0.1614(6) 0.064(4) Uani 0.20 1 d PD F 3
F2" F 0.7445(8) 0.5958(9) 0.0261(6) 0.049(3) Uani 0.20 1 d PD A 3
F3" F 0.7188(6) 0.6009(11) 0.1029(10) 0.073(3) Uani 0.20 1 d PD A 3
F4" F 0.8134(5) 0.5770(9) 0.0845(9) 0.049(2) Uani 0.20 1 d PD A 3
F5" F 0.7776(7) 0.6567(6) 0.1012(10) 0.043(3) Uani 0.20 1 d PD G 3
F6" F 0.7566(8) 0.5204(6) 0.0877(10) 0.054(3) Uani 0.20 1 d PD A 3
P2 P 0.82903(6) 0.58616(7) 0.34233(7) 0.0221(4) Uani 1 1 d . . .
F7 F 0.78419(16) 0.5544(2) 0.3432(2) 0.0442(11) Uani 1 1 d . . .
F8 F 0.87240(14) 0.6182(2) 0.3369(2) 0.0465(12) Uani 1 1 d . . .
F9 F 0.80474(13) 0.64731(18) 0.33810(17) 0.0337(10) Uani 1 1 d . . .
F10 F 0.85282(17) 0.52434(19) 0.3431(2) 0.0459(12) Uani 1 1 d . . .
F11 F 0.84603(16) 0.5898(2) 0.41016(17) 0.0442(12) Uani 1 1 d . . .
F12 F 0.81134(14) 0.58326(19) 0.27103(17) 0.0348(10) Uani 1 1 d . . .
P3 P 0.96733(6) 0.77526(9) 0.01330(8) 0.0323(4) Uani 1 1 d D . .
F13 F 1.00968(16) 0.7446(3) 0.0035(2) 0.0638(15) Uani 1 1 d D . .
F14 F 0.92477(15) 0.8060(2) 0.02332(19) 0.0469(12) Uani 1 1 d D . .
F15 F 0.94447(17) 0.7133(2) 0.0140(2) 0.0526(13) Uani 1 1 d D . .
F16 F 0.98983(17) 0.8375(2) 0.0127(2) 0.0561(14) Uani 1 1 d D . .
F17 F 0.99050(16) 0.7713(2) 0.08197(19) 0.0459(12) Uani 1 1 d D . .
F18 F 0.94463(14) 0.7795(2) -0.05534(18) 0.0420(11) Uani 1 1 d D . .
C67 C 0.7640(3) 0.8798(4) 0.5502(4) 0.053(2) Uani 1 1 d . . .
H67A H 0.7509 0.9180 0.5364 0.079 Uiso 1 1 calc R . .
H67B H 0.7963 0.8807 0.5551 0.079 Uiso 1 1 calc R . .
H67C H 0.7590 0.8710 0.5875 0.079 Uiso 1 1 calc R . .
C68 C 0.7424(3) 0.8337(4) 0.5070(4) 0.045(2) Uani 1 1 d . . .
H68A H 0.7098 0.8342 0.5017 0.054 Uiso 1 1 calc R . .
H68B H 0.7469 0.8440 0.4693 0.054 Uiso 1 1 calc R . .
C69 C 0.7595(3) 0.7731(3) 0.5228(3) 0.0386(18) Uani 1 1 d . . .
H69A H 0.7527 0.7617 0.5588 0.046 Uiso 1 1 calc R . .
H69B H 0.7925 0.7734 0.5314 0.046 Uiso 1 1 calc R . .
C70 C 0.3888(5) 0.7762(9) 0.1132(9) 0.065(2) Uani 0.50 1 d PD . .
H70A H 0.3832 0.8183 0.1136 0.098 Uiso 0.50 1 calc PR . .
H70B H 0.3706 0.7556 0.1338 0.098 Uiso 0.50 1 calc PR . .
H70C H 0.3807 0.7624 0.0730 0.098 Uiso 0.50 1 calc PR . .
C71 C 0.4387(5) 0.7640(7) 0.1431(9) 0.065(2) Uani 0.50 1 d PD . .
H71A H 0.4573 0.7867 0.1242 0.078 Uiso 0.50 1 calc PR . .
H71B H 0.4467 0.7756 0.1843 0.078 Uiso 0.50 1 calc PR . .
C72 C 0.4470(5) 0.6983(7) 0.1382(10) 0.065(2) Uani 0.50 1 d PD . .
H72A H 0.4330 0.6858 0.0977 0.078 Uiso 0.50 1 calc PR . .
H72B H 0.4322 0.6767 0.1629 0.078 Uiso 0.50 1 calc PR . .
C73 C 0.4970(5) 0.6821(7) 0.1564(10) 0.065(2) Uani 0.50 1 d PD . .
H73A H 0.5118 0.7045 0.1321 0.078 Uiso 0.50 1 calc PR . .
H73B H 0.5107 0.6943 0.1971 0.078 Uiso 0.50 1 calc PR . .
C74 C 0.5063(7) 0.6168(7) 0.1510(8) 0.065(2) Uani 0.50 1 d PD . .
H74A H 0.5391 0.6109 0.1631 0.078 Uiso 0.50 1 calc PR . .
H74B H 0.4943 0.5951 0.1786 0.078 Uiso 0.50 1 calc PR . .
C75 C 0.4867(7) 0.5900(9) 0.0908(7) 0.065(2) Uani 0.50 1 d PD . .
H75A H 0.4945 0.5484 0.0922 0.098 Uiso 0.50 1 calc PR . .
H75B H 0.4990 0.6101 0.0632 0.098 Uiso 0.50 1 calc PR . .
H75C H 0.4540 0.5943 0.0786 0.098 Uiso 0.50 1 calc PR . .
C76 C 1.0310(7) 0.9472(8) 0.3754(8) 0.0567(15) Uani 0.50 1 d P . .
H76A H 1.0286 0.9711 0.4080 0.085 Uiso 0.50 1 calc PR . .
H76B H 1.0372 0.9724 0.3460 0.085 Uiso 0.50 1 calc PR . .
H76C H 1.0553 0.9188 0.3891 0.085 Uiso 0.50 1 calc PR . .
C77 C 0.9876(4) 0.9153(4) 0.3494(4) 0.0567(15) Uani 1 1 d . . .
H77A H 0.9629 0.9441 0.3377 0.068 Uiso 1 1 calc R . .
H77B H 0.9816 0.8897 0.3793 0.068 Uiso 1 1 calc R . .
C78 C 0.9873(4) 0.8779(4) 0.2966(4) 0.0567(15) Uani 1 1 d D . .
H78A H 0.9571 0.8609 0.2796 0.068 Uiso 1 1 calc R . .
H78B H 1.0089 0.8454 0.3090 0.068 Uiso 1 1 calc R . .
C79 C 1.0000 0.9149(5) 0.2500 0.0567(15) Uani 1 2 d SD . .
H79A H 0.9744 0.9404 0.2305 0.068 Uiso 0.50 1 calc PR . .
H79B H 1.0256 0.9404 0.2695 0.068 Uiso 0.50 1 calc PR . .

loop_
_atom_site_aniso_label
_atom_site_aniso_U_11
_atom_site_aniso_U_22
_atom_site_aniso_U_33
_atom_site_aniso_U_23
_atom_site_aniso_U_13
_atom_site_aniso_U_12
Pt1 0.01530(12) 0.02063(12) 0.01501(11) -0.00124(9) 0.00525(9) 0.00066(9)
Tl1 0.02036(13) 0.02241(13) 0.02549(13) -0.00092(10) 0.00999(10) -0.00355(10)
N1 0.013(3) 0.022(3) 0.017(3) 0.000(2) 0.003(2) 0.001(2)
N2 0.022(3) 0.044(4) 0.024(3) -0.011(3) 0.009(3) -0.003(3)
C1 0.012(3) 0.026(3) 0.018(3) -0.001(3) 0.005(2) 0.000(3)
C2 0.018(3) 0.036(4) 0.020(3) 0.005(3) 0.006(3) -0.001(3)
C3 0.014(3) 0.041(4) 0.039(4) 0.023(3) 0.011(3) 0.003(3)
C4 0.019(4) 0.020(3) 0.054(5) 0.009(3) 0.012(3) -0.004(3)
C5 0.018(3) 0.026(4) 0.038(4) -0.004(3) 0.014(3) -0.003(3)
C6 0.009(3) 0.022(3) 0.023(3) -0.001(3) 0.005(3) -0.002(2)
C7 0.011(3) 0.023(3) 0.023(3) -0.001(3) 0.009(3) -0.001(2)
C8 0.016(3) 0.030(4) 0.025(3) -0.005(3) 0.008(3) -0.004(3)
C9 0.020(4) 0.052(5) 0.014(3) -0.005(3) 0.005(3) -0.004(3)
C10 0.020(4) 0.049(5) 0.015(3) 0.007(3) 0.004(3) -0.005(3)
C11 0.008(3) 0.033(4) 0.019(3) 0.006(3) 0.005(2) 0.002(3)
C12 0.013(3) 0.029(4) 0.032(4) 0.007(3) 0.003(3) 0.001(3)
C13 0.014(3) 0.029(4) 0.030(4) 0.004(3) 0.006(3) 0.006(3)
C14 0.026(4) 0.020(4) 0.061(5) -0.001(3) 0.014(4) 0.007(3)
C15 0.032(4) 0.022(4) 0.068(6) 0.008(4) 0.004(4) 0.005(3)
C16 0.027(4) 0.035(5) 0.064(6) 0.027(4) 0.004(4) 0.004(3)
C17 0.020(4) 0.041(5) 0.038(4) 0.017(3) -0.002(3) 0.000(3)
C18 0.019(4) 0.032(4) 0.028(4) 0.000(3) 0.010(3) 0.000(3)
C19 0.025(4) 0.052(5) 0.017(3) -0.014(3) 0.007(3) -0.004(3)
C20 0.040(5) 0.052(5) 0.025(4) -0.009(3) 0.009(3) 0.004(4)
C21 0.031(4) 0.066(6) 0.037(4) -0.017(4) 0.015(4) -0.013(4)
C22 0.043(5) 0.062(6) 0.033(4) 0.001(4) 0.002(4) -0.007(4)
Pt2 0.02130(13) 0.02090(12) 0.01401(11) 0.00047(9) 0.00513(10) -0.00554(10)
Tl2 0.02258(13) 0.01969(13) 0.02684(13) 0.00144(10) 0.00764(10) -0.00155(10)
N3 0.028(3) 0.021(3) 0.017(3) 0.002(2) 0.010(2) -0.010(2)
N4 0.029(3) 0.025(3) 0.016(3) 0.001(2) 0.005(2) -0.003(2)
C23 0.035(4) 0.023(3) 0.019(3) -0.002(3) 0.014(3) -0.009(3)
C24 0.027(4) 0.030(4) 0.026(3) 0.001(3) 0.013(3) -0.003(3)
C25 0.030(4) 0.041(4) 0.045(5) 0.004(4) 0.020(4) -0.001(3)
C26 0.039(5) 0.037(4) 0.034(4) 0.000(3) 0.025(4) 0.000(4)
C27 0.044(5) 0.032(4) 0.025(4) 0.001(3) 0.015(3) -0.011(3)
C28 0.027(4) 0.027(4) 0.021(3) 0.003(3) 0.009(3) -0.011(3)
C29 0.030(4) 0.024(3) 0.018(3) 0.000(3) 0.009(3) -0.014(3)
C30 0.042(4) 0.023(3) 0.019(3) -0.002(3) 0.014(3) -0.015(3)
C31 0.039(4) 0.026(4) 0.014(3) 0.000(3) 0.001(3) -0.010(3)
C32 0.028(4) 0.025(4) 0.024(3) 0.005(3) 0.001(3) -0.008(3)
C33 0.022(3) 0.017(3) 0.022(3) -0.001(2) 0.006(3) -0.006(3)
C34 0.026(4) 0.019(3) 0.020(3) 0.004(2) 0.007(3) -0.007(3)
C35 0.025(4) 0.015(3) 0.029(4) -0.006(3) 0.009(3) -0.010(3)
C36 0.026(4) 0.030(4) 0.019(3) -0.002(3) 0.006(3) -0.011(3)
C37 0.032(4) 0.028(4) 0.031(4) -0.006(3) 0.014(3) -0.012(3)
C38 0.023(4) 0.021(3) 0.035(4) -0.004(3) 0.010(3) -0.005(3)
C39 0.022(4) 0.026(4) 0.026(3) 0.004(3) 0.005(3) -0.005(3)
C40 0.027(4) 0.025(3) 0.021(3) -0.002(3) 0.012(3) -0.008(3)
C41 0.032(4) 0.041(4) 0.020(3) 0.011(3) 0.004(3) 0.006(3)
C42 0.042(5) 0.052(5) 0.019(3) 0.002(3) 0.008(3) -0.001(4)
C43 0.032(5) 0.076(7) 0.039(5) 0.020(4) 0.000(4) -0.004(4)
C44 0.068(6) 0.039(5) 0.041(5) 0.008(4) 0.013(4) 0.022(4)
Pt3 0.01592(12) 0.01637(12) 0.01553(11) 0.00051(9) 0.00351(9) 0.00125(9)
Tl3 0.01829(13) 0.01902(12) 0.02631(13) 0.00298(9) 0.00781(10) 0.00187(9)
N5 0.028(3) 0.016(3) 0.015(3) 0.001(2) 0.006(2) 0.007(2)
N6 0.024(3) 0.028(3) 0.018(3) 0.000(2) 0.002(2) 0.001(2)
C45 0.033(4) 0.016(3) 0.028(3) 0.004(3) 0.017(3) 0.002(3)
C46 0.023(4) 0.019(3) 0.036(4) 0.004(3) 0.012(3) -0.002(3)
C47 0.024(4) 0.025(4) 0.050(5) 0.009(3) 0.015(3) 0.006(3)
C48 0.040(5) 0.029(4) 0.046(5) 0.011(3) 0.029(4) 0.003(3)
C49 0.046(5) 0.026(4) 0.032(4) 0.007(3) 0.023(4) 0.009(3)
C50 0.030(4) 0.018(3) 0.026(3) 0.002(3) 0.012(3) 0.008(3)
C51 0.031(4) 0.018(3) 0.021(3) 0.003(3) 0.009(3) 0.008(3)
C52 0.044(5) 0.029(4) 0.019(3) 0.004(3) 0.012(3) 0.012(3)
C53 0.041(5) 0.031(4) 0.023(4) -0.001(3) -0.001(3) 0.012(3)
C54 0.027(4) 0.027(4) 0.022(3) -0.002(3) -0.003(3) 0.005(3)
C55 0.021(3) 0.015(3) 0.020(3) 0.001(2) 0.002(3) 0.003(3)
C56 0.018(3) 0.013(3) 0.031(4) 0.001(3) 0.007(3) 0.005(2)
C57 0.019(3) 0.015(3) 0.024(3) -0.001(2) 0.005(3) 0.007(3)
C58 0.024(4) 0.020(3) 0.018(3) -0.002(2) 0.007(3) 0.000(3)
C59 0.032(4) 0.029(4) 0.036(4) 0.000(3) 0.021(3) 0.001(3)
C60 0.019(4) 0.025(4) 0.041(4) 0.003(3) 0.010(3) -0.003(3)
C61 0.020(4) 0.023(4) 0.033(4) -0.003(3) 0.002(3) 0.003(3)
C62 0.022(3) 0.018(3) 0.027(4) -0.002(3) 0.015(3) -0.001(3)
C63 0.024(4) 0.030(4) 0.026(4) -0.007(3) -0.004(3) -0.002(3)
C64 0.045(5) 0.040(5) 0.031(4) -0.006(3) 0.009(4) 0.000(4)
C65 0.027(4) 0.045(5) 0.057(5) -0.007(4) 0.006(4) 0.000(4)
C66 0.043(5) 0.036(5) 0.040(4) -0.003(4) -0.011(4) 0.000(4)
P1 0.0315(10) 0.0302(10) 0.0187(8) 0.0058(7) 0.0068(8) 0.0043(8)
F1 0.076(6) 0.081(9) 0.046(9) 0.034(6) 0.032(8) -0.004(6)
F2 0.077(5) 0.040(5) 0.039(8) -0.013(4) 0.030(6) -0.029(5)
F3 0.046(4) 0.078(7) 0.068(5) 0.013(5) -0.023(4) 0.016(4)
F4 0.037(4) 0.043(4) 0.054(4) 0.006(3) -0.007(3) 0.007(3)
F5 0.054(6) 0.023(6) 0.050(7) -0.006(6) 0.015(4) -0.004(6)
F6 0.075(9) 0.061(8) 0.032(4) -0.012(6) 0.024(4) 0.000(6)
F1' 0.076(6) 0.081(9) 0.046(9) 0.034(6) 0.032(8) -0.004(6)
F2' 0.077(5) 0.040(5) 0.039(8) -0.013(4) 0.030(6) -0.029(5)
F3' 0.046(4) 0.078(7) 0.068(5) 0.013(5) -0.023(4) 0.016(4)
F4' 0.037(4) 0.043(4) 0.054(4) 0.006(3) -0.007(3) 0.007(3)
F5' 0.054(6) 0.023(6) 0.050(7) -0.006(6) 0.015(4) -0.004(6)
F6' 0.075(9) 0.061(8) 0.032(4) -0.012(6) 0.024(4) 0.000(6)
F1" 0.076(6) 0.081(9) 0.046(9) 0.034(6) 0.032(8) -0.004(6)
F2" 0.077(5) 0.040(5) 0.039(8) -0.013(4) 0.030(6) -0.029(5)
F3" 0.046(4) 0.078(7) 0.068(5) 0.013(5) -0.023(4) 0.016(4)
F4" 0.037(4) 0.043(4) 0.054(4) 0.006(3) -0.007(3) 0.007(3)
F5" 0.054(6) 0.023(6) 0.050(7) -0.006(6) 0.015(4) -0.004(6)
F6" 0.075(9) 0.061(8) 0.032(4) -0.012(6) 0.024(4) 0.000(6)
P2 0.0214(9) 0.0237(9) 0.0212(8) 0.0012(7) 0.0063(7) -0.0019(7)
F7 0.043(3) 0.046(3) 0.046(3) 0.003(2) 0.017(2) -0.019(2)
F8 0.026(2) 0.061(3) 0.054(3) 0.006(2) 0.014(2) -0.007(2)
F9 0.028(2) 0.031(2) 0.038(2) 0.0032(18) 0.0030(19) 0.0016(18)
F10 0.055(3) 0.033(2) 0.046(3) 0.001(2) 0.010(2) 0.015(2)
F11 0.055(3) 0.051(3) 0.021(2) 0.0015(19) 0.003(2) 0.008(2)
F12 0.036(2) 0.043(3) 0.025(2) -0.0001(18) 0.0085(18) 0.004(2)
P3 0.0231(10) 0.0355(11) 0.0310(10) 0.0060(8) -0.0033(8) 0.0017(8)
F13 0.033(3) 0.090(4) 0.063(3) 0.001(3) 0.007(3) 0.020(3)
F14 0.037(3) 0.060(3) 0.036(2) -0.004(2) -0.002(2) 0.013(2)
F15 0.053(3) 0.037(3) 0.057(3) 0.003(2) -0.001(2) -0.010(2)
F16 0.057(3) 0.052(3) 0.044(3) 0.018(2) -0.009(2) -0.019(3)
F17 0.042(3) 0.044(3) 0.037(2) 0.014(2) -0.010(2) -0.001(2)
F18 0.029(2) 0.062(3) 0.029(2) 0.001(2) -0.0013(19) 0.000(2)
C67 0.051(6) 0.034(5) 0.066(6) -0.013(4) 0.008(5) 0.003(4)
C68 0.035(5) 0.040(5) 0.056(5) 0.002(4) 0.007(4) 0.006(4)
C69 0.035(5) 0.042(5) 0.037(4) 0.002(3) 0.008(4) 0.002(4)
C70 0.060(5) 0.064(5) 0.084(6) 0.007(5) 0.040(5) -0.024(4)
C71 0.060(5) 0.064(5) 0.084(6) 0.007(5) 0.040(5) -0.024(4)
C72 0.060(5) 0.064(5) 0.084(6) 0.007(5) 0.040(5) -0.024(4)
C73 0.060(5) 0.064(5) 0.084(6) 0.007(5) 0.040(5) -0.024(4)
C74 0.060(5) 0.064(5) 0.084(6) 0.007(5) 0.040(5) -0.024(4)
C75 0.060(5) 0.064(5) 0.084(6) 0.007(5) 0.040(5) -0.024(4)
C76 0.076(4) 0.052(3) 0.045(3) -0.006(3) 0.023(3) 0.013(3)
C77 0.076(4) 0.052(3) 0.045(3) -0.006(3) 0.023(3) 0.013(3)
C78 0.076(4) 0.052(3) 0.045(3) -0.006(3) 0.023(3) 0.013(3)
C79 0.076(4) 0.052(3) 0.045(3) -0.006(3) 0.023(3) 0.013(3)

loop_
_atom_type_symbol
_atom_type_description
_atom_type_scat_dispersion_real
_atom_type_scat_dispersion_imag
_atom_type_scat_source
C C 0.0033 0.0016 'International Tables Vol C Tables 4.2.6.8 and 6.1.1.4'
H H 0.0000 0.0000 'International Tables Vol C Tables 4.2.6.8 and 6.1.1.4'
N N 0.0061 0.0033 'International Tables Vol C Tables 4.2.6.8 and 6.1.1.4'
F F 0.0171 0.0103 'International Tables Vol C Tables 4.2.6.8 and 6.1.1.4'
P P 0.1023 0.0942 'International Tables Vol C Tables 4.2.6.8 and 6.1.1.4'
Pt Pt -1.7033 8.3905 'International Tables Vol C Tables 4.2.6.8 and 6.1.1.4'
Tl Tl -2.8358 9.6688 'International Tables Vol C Tables 4.2.6.8 and 6.1.1.4'

loop_
_geom_angle_atom_site_label_1
_geom_angle_atom_site_label_2
_geom_angle_atom_site_label_3
_geom_angle
_geom_angle_site_symmetry_1
_geom_angle_site_symmetry_3
C18 Pt1 N1 177.1(3) . .
C18 Pt1 C1 96.8(3) . .
N1 Pt1 C1 80.9(2) . .
C18 Pt1 C13 102.2(3) . .
N1 Pt1 C13 80.1(2) . .
C1 Pt1 C13 160.8(3) . .
C18 Pt1 Tl1 81.6(2) . .
N1 Pt1 Tl1 97.18(15) . .
C1 Pt1 Tl1 103.96(17) . .
C13 Pt1 Tl1 75.70(18) . .
C11 N1 C7 123.0(5) . .
C11 N1 Pt1 119.1(4) . .
C7 N1 Pt1 118.0(4) . .
C18 N2 C19 172.6(7) . .
C2 C1 C6 116.8(6) . .
C2 C1 Pt1 131.6(5) . .
C6 C1 Pt1 111.6(4) . .
C3 C2 C1 121.7(6) . .
C4 C3 C2 120.3(6) . .
C5 C4 C3 120.0(6) . .
C4 C5 C6 120.3(6) . .
C5 C6 C1 120.9(6) . .
C5 C6 C7 123.5(6) . .
C1 C6 C7 115.6(6) . .
N1 C7 C8 119.5(6) . .
N1 C7 C6 113.5(5) . .
C8 C7 C6 126.9(6) . .
C7 C8 C9 118.2(6) . .
C10 C9 C8 121.1(6) . .
C9 C10 C11 119.3(6) . .
N1 C11 C10 118.8(6) . .
N1 C11 C12 113.3(6) . .
C10 C11 C12 127.9(6) . .
C17 C12 C13 120.9(7) . .
C17 C12 C11 123.6(7) . .
C13 C12 C11 115.6(6) . .
C14 C13 C12 116.2(6) . .
C14 C13 Pt1 132.0(6) . .
C12 C13 Pt1 111.5(5) . .
C15 C14 C13 121.8(8) . .
C16 C15 C14 120.6(8) . .
C17 C16 C15 120.2(7) . .
C16 C17 C12 120.2(8) . .
N2 C18 Pt1 174.2(6) . .
N2 C19 C20 107.2(6) . .
N2 C19 C21 107.1(6) . .
C20 C19 C21 113.1(7) . .
N2 C19 C22 107.4(6) . .
C20 C19 C22 110.9(6) . .
C21 C19 C22 110.8(7) . .
C40 Pt2 N3 177.2(3) . .
C40 Pt2 C35 101.7(3) . .
N3 Pt2 C35 80.7(2) . .
C40 Pt2 C23 96.5(3) . .
N3 Pt2 C23 81.1(2) . .
C35 Pt2 C23 161.8(3) . .
C40 Pt2 Tl2 81.65(19) . .
N3 Pt2 Tl2 96.28(15) . .
C35 Pt2 Tl2 110.68(17) . .
C23 Pt2 Tl2 72.53(18) . .
C29 N3 C33 123.4(6) . .
C29 N3 Pt2 118.2(5) . .
C33 N3 Pt2 118.4(4) . .
C40 N4 C41 170.7(7) . .
C24 C23 C28 116.5(6) . .
C24 C23 Pt2 132.7(5) . .
C28 C23 Pt2 110.7(5) . .
C23 C24 C25 122.9(7) . .
C26 C25 C24 120.1(7) . .
C27 C26 C25 119.8(7) . .
C26 C27 C28 120.0(7) . .
C27 C28 C23 120.6(7) . .
C27 C28 C29 122.8(6) . .
C23 C28 C29 116.6(6) . .
N3 C29 C30 119.1(7) . .
N3 C29 C28 113.3(6) . .
C30 C29 C28 127.5(6) . .
C31 C30 C29 118.6(6) . .
C32 C31 C30 120.9(6) . .
C31 C32 C33 119.5(7) . .
N3 C33 C32 118.5(6) . .
N3 C33 C34 113.3(5) . .
C32 C33 C34 128.2(6) . .
C39 C34 C35 120.9(6) . .
C39 C34 C33 122.6(6) . .
C35 C34 C33 116.5(6) . .
C36 C35 C34 117.1(6) . .
C36 C35 Pt2 131.8(5) . .
C34 C35 Pt2 111.1(5) . .
C35 C36 C37 121.8(6) . .
C36 C37 C38 120.4(6) . .
C39 C38 C37 119.3(7) . .
C38 C39 C34 120.4(6) . .
N4 C40 Pt2 174.6(6) . .
N4 C41 C42 107.4(6) . .
N4 C41 C43 107.6(6) . .
C42 C41 C43 111.7(7) . .
N4 C41 C44 106.5(6) . .
C42 C41 C44 110.3(7) . .
C43 C41 C44 113.0(7) . .
C62 Pt3 N5 178.3(2) . .
C62 Pt3 C57 99.3(3) . .
N5 Pt3 C57 80.6(2) . .
C62 Pt3 C45 99.4(3) . .
N5 Pt3 C45 80.6(2) . .
C57 Pt3 C45 161.2(3) . .
C62 Pt3 Tl3 85.54(19) . .
N5 Pt3 Tl3 96.07(15) . .
C57 Pt3 Tl3 112.87(16) . .
C45 Pt3 Tl3 70.67(18) . .
C55 N5 C51 123.3(5) . .
C55 N5 Pt3 118.1(4) . .
C51 N5 Pt3 118.4(4) . .
C62 N6 C63 172.8(7) . .
C46 C45 C50 117.1(6) . .
C46 C45 Pt3 131.6(5) . .
C50 C45 Pt3 111.2(5) . .
C45 C46 C47 121.3(7) . .
C48 C47 C46 120.4(7) . .
C47 C48 C49 120.2(7) . .
C50 C49 C48 119.5(7) . .
C49 C50 C45 121.5(7) . .
C49 C50 C51 122.2(6) . .
C45 C50 C51 116.2(6) . .
N5 C51 C52 118.9(6) . .
N5 C51 C50 113.3(6) . .
C52 C51 C50 127.8(6) . .
C53 C52 C51 118.8(7) . .
C52 C53 C54 121.4(6) . .
C55 C54 C53 118.0(7) . .
N5 C55 C54 119.5(6) . .
N5 C55 C56 113.1(5) . .
C54 C55 C56 127.4(6) . .
C61 C56 C57 121.7(6) . .
C61 C56 C55 122.2(6) . .
C57 C56 C55 116.1(6) . .
C58 C57 C56 116.6(6) . .
C58 C57 Pt3 131.4(5) . .
C56 C57 Pt3 111.9(5) . .
C59 C58 C57 121.9(6) . .
C58 C59 C60 120.3(6) . .
C61 C60 C59 119.8(6) . .
C60 C61 C56 119.6(6) . .
N6 C62 Pt3 177.9(6) . .
N6 C63 C66 108.5(6) . .
N6 C63 C65 106.5(6) . .
C66 C63 C65 111.6(7) . .
N6 C63 C64 107.5(6) . .
C66 C63 C64 111.9(7) . .
C65 C63 C64 110.6(6) . .
F2' P1 F2" 105.1(13) . .
F2' P1 F6' 92.1(11) . .
F2" P1 F6' 54.6(14) . .
F2' P1 F4" 117.2(15) . .
F2" P1 F4" 91.5(11) . .
F6' P1 F4" 50.6(13) . .
F2' P1 F3 86(2) . .
F2" P1 F3 42.5(15) . .
F6' P1 F3 92(2) . .
F4" P1 F3 133.8(15) . .
F2' P1 F6" 31.7(11) . .
F2" P1 F6" 91.2(10) . .
F6' P1 F6" 61.2(11) . .
F4" P1 F6" 89.8(11) . .
F3 P1 F6" 94.6(14) . .
F2' P1 F1 161.8(9) . .
F2" P1 F1 61.7(10) . .
F6' P1 F1 70.1(9) . .
F4" P1 F1 54.6(10) . .
F3 P1 F1 90.5(12) . .
F6" P1 F1 131.2(11) . .
F2' P1 F3' 92.0(16) . .
F2" P1 F3' 41(2) . .
F6' P1 F3' 93.1(17) . .
F4" P1 F3' 131(2) . .
F3 P1 F3' 6(3) . .
F6" P1 F3' 100(2) . .
F1 P1 F3' 85(2) . .
F2' P1 F5 106.4(10) . .
F2" P1 F5 119.1(11) . .
F6' P1 F5 161.5(9) . .
F4" P1 F5 117.0(11) . .
F3 P1 F5 89.9(11) . .
F6" P1 F5 136.9(10) . .
F1 P1 F5 91.5(7) . .
F3' P1 F5 87(2) . .
F2' P1 F4' 90.3(16) . .
F2" P1 F4' 140(2) . .
F6' P1 F4' 88.7(16) . .
F4" P1 F4' 49(2) . .
F3 P1 F4' 176(2) . .
F6" P1 F4' 82.8(19) . .
F1 P1 F4' 93(2) . .
F3' P1 F4' 177(2) . .
F5 P1 F4' 90(2) . .
F2' P1 F3" 63.7(16) . .
F2" P1 F3" 90.2(11) . .
F6' P1 F3" 131.7(14) . .
F4" P1 F3" 177.7(12) . .
F3 P1 F3" 47.8(14) . .
F6" P1 F3" 91.7(12) . .
F1 P1 F3" 125.2(12) . .
F3' P1 F3" 50(2) . .
F5 P1 F3" 60.8(12) . .
F4' P1 F3" 129.4(19) . .
F2' P1 F4 95(2) . .
F2" P1 F4 136.5(15) . .
F6' P1 F4 86.9(19) . .
F4" P1 F4 45.2(13) . .
F3 P1 F4 179.0(14) . .
F6" P1 F4 85.8(13) . .
F1 P1 F4 88.5(11) . .
F3' P1 F4 173(2) . .
F5 P1 F4 90.5(11) . .
F4' P1 F4 5(3) . .
F3" P1 F4 133.2(14) . .
F11 P2 F8 91.7(3) . .
F11 P2 F9 91.6(2) . .
F8 P2 F9 89.5(3) . .
F11 P2 F7 92.1(3) . .
F8 P2 F7 176.2(3) . .
F9 P2 F7 89.8(2) . .
F11 P2 F10 91.3(3) . .
F8 P2 F10 90.2(3) . .
F9 P2 F10 177.1(3) . .
F7 P2 F10 90.3(3) . .
F11 P2 F12 179.2(3) . .
F8 P2 F12 87.8(2) . .
F9 P2 F12 87.9(2) . .
F7 P2 F12 88.4(2) . .
F10 P2 F12 89.3(2) . .
F13 P3 F14 179.8(3) . .
F13 P3 F15 90.2(3) . .
F14 P3 F15 89.7(3) . .
F13 P3 F16 90.3(3) . .
F14 P3 F16 89.8(3) . .
F15 P3 F16 179.5(3) . .
F13 P3 F18 90.3(3) . .
F14 P3 F18 89.9(2) . .
F15 P3 F18 90.2(3) . .
F16 P3 F18 89.8(3) . .
F13 P3 F17 89.4(3) . .
F14 P3 F17 90.5(3) . .
F15 P3 F17 90.3(3) . .
F16 P3 F17 89.7(2) . .
F18 P3 F17 179.4(3) . .
C69 C68 C67 115.0(7) . .
C68 C69 C69 115.4(8) . 7_666
C72 C71 C70 108.2(14) . .
C71 C72 C73 113.3(13) . .
C74 C73 C72 114.4(14) . .
C75 C74 C73 116.0(17) . .
C76 C77 C78 113.5(10) . .
C77 C78 C79 111.2(6) . .
C78 C79 C78 113.9(9) 2_755 .

loop_
_geom_bond_atom_site_label_1
_geom_bond_atom_site_label_2
_geom_bond_distance
_geom_bond_site_symmetry_2
Pt1 C18 1.913(7) .
Pt1 N1 1.988(5) .
Pt1 C1 2.055(6) .
Pt1 C13 2.075(7) .
Pt1 Tl1 3.0143(3) .
N1 C11 1.339(8) .
N1 C7 1.355(8) .
N2 C18 1.140(9) .
N2 C19 1.469(8) .
C1 C2 1.397(9) .
C1 C6 1.433(8) .
C2 C3 1.395(10) .
C3 C4 1.383(11) .
C4 C5 1.383(10) .
C5 C6 1.394(9) .
C6 C7 1.462(9) .
C7 C8 1.383(9) .
C8 C9 1.389(9) .
C9 C10 1.367(10) .
C10 C11 1.395(9) .
C11 C12 1.469(10) .
C12 C17 1.400(10) .
C12 C13 1.418(10) .
C13 C14 1.412(10) .
C14 C15 1.376(11) .
C15 C16 1.372(12) .
C16 C17 1.371(12) .
C19 C20 1.511(10) .
C19 C21 1.512(10) .
C19 C22 1.529(11) .
Pt2 C40 1.905(7) .
Pt2 N3 2.002(5) .
Pt2 C35 2.070(7) .
Pt2 C23 2.071(7) .
Pt2 Tl2 3.0488(3) .
N3 C29 1.344(8) .
N3 C33 1.345(8) .
N4 C40 1.156(8) .
N4 C41 1.460(8) .
C23 C24 1.370(10) .
C23 C28 1.431(9) .
C24 C25 1.381(10) .
C25 C26 1.378(11) .
C26 C27 1.377(11) .
C27 C28 1.398(10) .
C28 C29 1.474(10) .
C29 C30 1.390(9) .
C30 C31 1.376(10) .
C31 C32 1.375(10) .
C32 C33 1.385(9) .
C33 C34 1.467(9) .
C34 C39 1.401(10) .
C34 C35 1.428(9) .
C35 C36 1.379(9) .
C36 C37 1.392(10) .
C37 C38 1.400(10) .
C38 C39 1.370(9) .
C41 C42 1.514(10) .
C41 C43 1.519(11) .
C41 C44 1.519(11) .
Pt3 C62 1.893(7) .
Pt3 N5 1.997(5) .
Pt3 C57 2.062(7) .
Pt3 C45 2.078(6) .
Pt3 Tl3 3.0460(3) .
N5 C55 1.351(8) .
N5 C51 1.352(8) .
N6 C62 1.167(8) .
N6 C63 1.459(8) .
C45 C46 1.387(9) .
C45 C50 1.424(9) .
C46 C47 1.397(10) .
C47 C48 1.372(11) .
C48 C49 1.392(11) .
C49 C50 1.383(10) .
C50 C51 1.472(10) .
C51 C52 1.387(9) .
C52 C53 1.382(11) .
C53 C54 1.394(10) .
C54 C55 1.385(9) .
C55 C56 1.476(9) .
C56 C61 1.394(9) .
C56 C57 1.411(9) .
C57 C58 1.400(9) .
C58 C59 1.380(9) .
C59 C60 1.387(10) .
C60 C61 1.383(10) .
C63 C66 1.507(10) .
C63 C65 1.520(11) .
C63 C64 1.520(10) .
P1 F2' 1.553(15) .
P1 F2" 1.557(14) .
P1 F6' 1.563(15) .
P1 F4" 1.569(14) .
P1 F3 1.574(14) .
P1 F6" 1.575(14) .
P1 F1 1.576(12) .
P1 F3' 1.579(17) .
P1 F5 1.583(12) .
P1 F4' 1.594(17) .
P1 F3" 1.597(15) .
P1 F4 1.598(14) .
P2 F11 1.569(4) .
P2 F8 1.580(5) .
P2 F9 1.581(4) .
P2 F7 1.584(5) .
P2 F10 1.596(5) .
P2 F12 1.648(4) .
P3 F13 1.578(5) .
P3 F14 1.586(5) .
P3 F15 1.591(5) .
P3 F16 1.591(5) .
P3 F18 1.602(4) .
P3 F17 1.604(4) .
C67 C68 1.498(11) .
C68 C69 1.496(11) .
C69 C69 1.514(15) 7_666
C70 C71 1.537(5) .
C71 C72 1.535(5) .
C72 C73 1.538(5) .
C73 C74 1.535(5) .
C74 C75 1.530(5) .
C76 C77 1.50(2) .
C77 C78 1.534(12) .
C78 C79 1.551(5) .
C79 C78 1.551(5) 2_755
